data_7028239
loop_
_publ_author_name
'Yue, Erlin'
'Zhang, Liping'
'Xing, Qifeng'
'Cao, Xiao-Ping'
'Hao, Xiang'
'Redshaw, Carl'
'Sun, Wen-Hua'

_publ_section_title
;
 2-(1-(2-Benzhydrylnaphthylimino)ethyl)pyridylnickel halides: synthesis,
 characterization, and ethylene polymerization behavior.
;
_journal_issue 2
_journal_name_full 'Dalton transactions (Cambridge, England : 2003)'
_journal_page_first 423
_journal_page_last 431
_journal_paper_doi 10.1039/c3dt52234b
_journal_volume 43
_journal_year 2014
_chemical_formula_sum 'C64 H62 Cl4 N4 Ni2 O4'
_chemical_formula_weight 1210.40
_chemical_name_systematic
;
 ?
;
_space_group_IT_number 14
_symmetry_cell_setting monoclinic
_symmetry_space_group_name_Hall '-P 2ybc'
_symmetry_space_group_name_H-M 'P 1 21/c 1'
_atom_sites_solution_hydrogens geom
_atom_sites_solution_primary direct
_atom_sites_solution_secondary difmap
_audit_creation_method SHELXL-97
_cell_angle_alpha 90.00
_cell_angle_beta 98.30(3)
_cell_angle_gamma 90.00
_cell_formula_units_Z 2
_cell_length_a 15.786(3)
_cell_length_b 10.024(2)
_cell_length_c 18.193(4)
_cell_measurement_reflns_used 18670
_cell_measurement_temperature 100(2)
_cell_measurement_theta_max 27.48
_cell_measurement_theta_min 2.41
_cell_volume 2848.7(10)
_computing_cell_refinement 'CrystalClear (Rigaku Inc., 2007)'
_computing_data_collection 'CrystalClear (Rigaku Inc., 2007)'
_computing_data_reduction 'CrystalClear (Rigaku Inc., 2007)'
_computing_molecular_graphics 'XP in Siemens SHELXTL (Sheldrick, 1994)'
_computing_publication_material 'SHELX97 (Sheldrick, 1997)'
_computing_structure_refinement 'SHELXL-97 (Sheldrick, 1997)'
_computing_structure_solution 'SHELXS-97 (Sheldrick, 1990)'
_diffrn_ambient_temperature 100(2)
_diffrn_detector_area_resol_mean 28.5714
_diffrn_measured_fraction_theta_full 0.995
_diffrn_measured_fraction_theta_max 0.995
_diffrn_measurement_device_type 'MM007-HF CCD(Saturn 724+)'
_diffrn_measurement_method '\w scans at fixed \c = 45\%'
_diffrn_radiation_monochromator Confocal
_diffrn_radiation_source 'Rotating Anode'
_diffrn_radiation_type MoK\a
_diffrn_radiation_wavelength 0.71073
_diffrn_reflns_av_R_equivalents 0.0324
_diffrn_reflns_av_unetI/netI 0.0317
_diffrn_reflns_limit_h_max 20
_diffrn_reflns_limit_h_min -20
_diffrn_reflns_limit_k_max 13
_diffrn_reflns_limit_k_min -12
_diffrn_reflns_limit_l_max 23
_diffrn_reflns_limit_l_min -23
_diffrn_reflns_number 18670
_diffrn_reflns_theta_full 27.48
_diffrn_reflns_theta_max 27.48
_diffrn_reflns_theta_min 2.41
_diffrn_standards_decay_% none
_diffrn_standards_interval_count none
_diffrn_standards_interval_time none
_diffrn_standards_number none
_exptl_absorpt_coefficient_mu 0.901
_exptl_absorpt_correction_T_max .0000
_exptl_absorpt_correction_T_min .0000
_exptl_absorpt_correction_type empirical
_exptl_absorpt_process_details 'CrystalClear (Rigaku Inc., 2008)'
_exptl_crystal_colour yellow
_exptl_crystal_density_diffrn 1.411
_exptl_crystal_density_method 'not measured'
_exptl_crystal_description Plate
_exptl_crystal_F_000 1260
_exptl_crystal_size_max 0.248
_exptl_crystal_size_mid 0.127
_exptl_crystal_size_min 0.109
_platon_squeeze_details ' ?'
_refine_diff_density_max 0.813
_refine_diff_density_min -0.304
_refine_diff_density_rms 0.069
_refine_ls_extinction_method none
_refine_ls_goodness_of_fit_ref 1.145
_refine_ls_hydrogen_treatment constr
_refine_ls_matrix_type full
_refine_ls_number_parameters 355
_refine_ls_number_reflns 6483
_refine_ls_number_restraints 0
_refine_ls_restrained_S_all 1.145
_refine_ls_R_factor_gt 0.0380
_refine_ls_shift/su_max 0.002
_refine_ls_shift/su_mean 0.000
_refine_ls_structure_factor_coef Fsqd
_refine_ls_weighting_details 'calc w=1/[\s^2^(Fo^2^)+(0.0366P)^2^+1.7598P] where P=(Fo^2^+2Fc^2^)/3'
_refine_ls_weighting_scheme calc
_refine_ls_wR_factor_gt 0.0873
_refine_ls_wR_factor_ref 0.0890
_reflns_number_gt 6138
_reflns_number_total 6483
_reflns_threshold_expression >2sigma(I)
_cod_data_source_file c3dt52234b.txt
_cod_data_source_block Ni4
_cod_depositor_comments
;
The following automatic conversions were performed:

'_symmetry_cell_setting' value 'Monoclinic' changed to 'monoclinic'
according to
/usr/data/users/saulius/automatic-downloads/current/RSC/lib/dictionaries/cif_core.dic
dictionary named 'cif_core.dic' version 2.4.2 from
2011-04-26.

'_refine_ls_hydrogen_treatment' value 'Constr' changed
to 'constr' according to
/usr/data/users/saulius/automatic-downloads/current/RSC/lib/dictionaries/cif_core.dic
dictionary named 'cif_core.dic' version 2.4.2 from 2011-04-26.

Automatic conversion script
Id: cif_fix_values 2281 2013-09-26 08:29:07Z andrius 
;
_cod_original_cell_volume 2848.6(10)
_cod_original_sg_symbol_H-M P2(1)/c
_cod_database_code 7028239
_refine_ls_r_factor_ref 0.0406

loop_
_symmetry_equiv_pos_as_xyz
'x, y, z'
'-x, y+1/2, -z+1/2'
'-x, -y, -z'
'x, -y-1/2, z-1/2'

loop_
_atom_site_label
_atom_site_type_symbol
_atom_site_fract_x
_atom_site_fract_y
_atom_site_fract_z
_atom_site_U_iso_or_equiv
_atom_site_adp_type
_atom_site_occupancy
_atom_site_symmetry_multiplicity
_atom_site_calc_flag
_atom_site_refinement_flags
Ni1 Ni 0.927425(14) 0.59799(2) 0.946692(11) 0.01335(7) Uani 1 1 d .
Cl1 Cl 0.87145(3) 0.40475(4) 0.87645(2) 0.01647(10) Uani 1 1 d .
Cl2 Cl 1.06999(3) 0.51234(4) 0.93782(2) 0.01519(10) Uani 1 1 d .
N1 N 0.91869(10) 0.71808(15) 0.85529(8) 0.0154(3) Uani 1 1 d .
N2 N 0.80996(9) 0.69483(15) 0.95261(8) 0.0138(3) Uani 1 1 d .
C2 C 0.83848(13) 0.89558(19) 0.79103(10) 0.0201(4) Uani 1 1 d .
H2 H 0.7912 0.9552 0.7872 0.024 Uiso 1 1 calc R
C8 C 0.75529(11) 0.67765(18) 1.00904(9) 0.0146(3) Uani 1 1 d .
C15 C 0.85114(13) 0.9333(2) 1.14733(10) 0.0220(4) Uani 1 1 d .
H15 H 0.8975 0.9946 1.1544 0.026 Uiso 1 1 calc R
C4 C 0.96417(13) 0.8144(2) 0.74706(10) 0.0216(4) Uani 1 1 d .
H4 H 1.0039 0.8161 0.7125 0.026 Uiso 1 1 calc R
C12 C 0.71681(12) 0.74812(19) 1.12902(9) 0.0184(4) Uani 1 1 d .
C13 C 0.77136(12) 0.76115(18) 1.07363(9) 0.0159(4) Uani 1 1 d .
C19 C 0.60258(12) 0.54367(19) 0.87492(10) 0.0175(4) Uani 1 1 d .
C25 C 0.65592(12) 0.35065(19) 0.95970(10) 0.0179(4) Uani 1 1 d .
C3 C 0.89596(14) 0.90090(19) 0.74002(10) 0.0225(4) Uani 1 1 d .
H3 H 0.8882 0.9638 0.7006 0.027 Uiso 1 1 calc R
C6 C 0.79045(12) 0.78559(18) 0.90274(9) 0.0154(3) Uani 1 1 d .
C16 C 0.79590(14) 0.9231(2) 1.20131(10) 0.0237(4) Uani 1 1 d .
H16 H 0.8043 0.9787 1.2440 0.028 Uiso 1 1 calc R
C20 C 0.54214(12) 0.6375(2) 0.88935(11) 0.0212(4) Uani 1 1 d .
H20 H 0.5453 0.6746 0.9377 0.025 Uiso 1 1 calc R
C11 C 0.65156(12) 0.6507(2) 1.12061(10) 0.0215(4) Uani 1 1 d .
H11 H 0.6156 0.6407 1.1578 0.026 Uiso 1 1 calc R
C10 C 0.64006(12) 0.5713(2) 1.05944(10) 0.0198(4) Uani 1 1 d .
H10 H 0.5963 0.5055 1.0551 0.024 Uiso 1 1 calc R
C7 C 0.71385(13) 0.8741(2) 0.89605(10) 0.0214(4) Uani 1 1 d .
H7A H 0.7323 0.9675 0.8994 0.032 Uiso 1 1 calc R
H7B H 0.6806 0.8542 0.9363 0.032 Uiso 1 1 calc R
H7C H 0.6782 0.8587 0.8481 0.032 Uiso 1 1 calc R
C14 C 0.83848(12) 0.85525(19) 1.08439(10) 0.0181(4) Uani 1 1 d .
H14 H 0.8753 0.8649 1.0478 0.022 Uiso 1 1 calc R
C1 C 0.85108(12) 0.80201(18) 0.84767(9) 0.0155(3) Uani 1 1 d .
C18 C 0.67326(12) 0.49246(18) 0.93405(9) 0.0167(4) Uani 1 1 d .
H18 H 0.7268 0.4886 0.9108 0.020 Uiso 1 1 calc R
C26 C 0.57912(13) 0.2843(2) 0.94058(10) 0.0222(4) Uani 1 1 d .
H26 H 0.5347 0.3251 0.9074 0.027 Uiso 1 1 calc R
C5 C 0.97378(13) 0.7241(2) 0.80595(10) 0.0197(4) Uani 1 1 d .
H5 H 1.0211 0.6646 0.8112 0.024 Uiso 1 1 calc R
C29 C 0.70772(14) 0.1619(2) 1.03599(12) 0.0279(5) Uani 1 1 d .
H29 H 0.7523 0.1198 1.0684 0.034 Uiso 1 1 calc R
C17 C 0.73053(13) 0.8334(2) 1.19218(10) 0.0227(4) Uani 1 1 d .
H17 H 0.6933 0.8276 1.2287 0.027 Uiso 1 1 calc R
C28 C 0.62989(15) 0.0978(2) 1.01758(12) 0.0279(5) Uani 1 1 d .
H28 H 0.6206 0.0128 1.0380 0.034 Uiso 1 1 calc R
C27 C 0.56603(14) 0.1582(2) 0.96943(12) 0.0275(4) Uani 1 1 d .
H27 H 0.5129 0.1140 0.9558 0.033 Uiso 1 1 calc R
C23 C 0.53105(14) 0.5311(2) 0.74788(11) 0.0288(5) Uani 1 1 d .
H23 H 0.5274 0.4939 0.6995 0.035 Uiso 1 1 calc R
C9 C 0.69146(12) 0.58350(18) 1.00161(10) 0.0165(4) Uani 1 1 d .
C24 C 0.59627(13) 0.4913(2) 0.80312(10) 0.0235(4) Uani 1 1 d .
H24 H 0.6371 0.4276 0.7919 0.028 Uiso 1 1 calc R
C21 C 0.47712(13) 0.6775(2) 0.83387(11) 0.0254(4) Uani 1 1 d .
H21 H 0.4363 0.7415 0.8447 0.030 Uiso 1 1 calc R
C30 C 0.72091(13) 0.2870(2) 1.00743(11) 0.0239(4) Uani 1 1 d .
H30 H 0.7746 0.3300 1.0204 0.029 Uiso 1 1 calc R
C22 C 0.47137(14) 0.6247(2) 0.76296(11) 0.0280(5) Uani 1 1 d .
H22 H 0.4270 0.6525 0.7251 0.034 Uiso 1 1 calc R
O1 O 0.99741(8) 0.75389(13) 1.01172(7) 0.0179(3) Uani 1 1 d .
O2 O 0.74185(11) 0.18328(16) 0.79769(9) 0.0334(4) Uani 1 1 d .
H2A H 0.7728 0.2353 0.8261 0.040 Uiso 1 1 d R
C31 C 1.05399(13) 0.8433(2) 0.98063(11) 0.0237(4) Uani 1 1 d .
H31A H 1.0202 0.9108 0.9504 0.035 Uiso 1 1 calc R
H31B H 1.0884 0.7928 0.9495 0.035 Uiso 1 1 calc R
H31C H 1.0919 0.8872 1.0208 0.035 Uiso 1 1 calc R
C32 C 0.75595(16) 0.2113(2) 0.72417(13) 0.0338(5) Uani 1 1 d .
H32A H 0.7320 0.1392 0.6912 0.051 Uiso 1 1 calc R
H32B H 0.8176 0.2183 0.7226 0.051 Uiso 1 1 calc R
H32C H 0.7281 0.2956 0.7078 0.051 Uiso 1 1 calc R

loop_
_atom_site_aniso_label
_atom_site_aniso_U_11
_atom_site_aniso_U_22
_atom_site_aniso_U_33
_atom_site_aniso_U_23
_atom_site_aniso_U_13
_atom_site_aniso_U_12
Ni1 0.01309(13) 0.01625(13) 0.01121(11) 0.00082(8) 0.00341(8) 0.00038(9)
Cl1 0.0153(2) 0.0195(2) 0.01459(18) -0.00164(15) 0.00231(15) -0.00063(17)
Cl2 0.0142(2) 0.0194(2) 0.01254(18) 0.00120(14) 0.00399(14) 0.00098(17)
N1 0.0147(7) 0.0185(8) 0.0131(6) 0.0004(6) 0.0028(5) -0.0022(6)
N2 0.0146(7) 0.0155(7) 0.0117(6) -0.0003(5) 0.0028(5) -0.0011(6)
C2 0.0229(10) 0.0195(9) 0.0181(8) 0.0023(7) 0.0037(7) 0.0017(8)
C8 0.0129(8) 0.0183(9) 0.0131(7) 0.0023(6) 0.0034(6) 0.0026(7)
C15 0.0256(10) 0.0190(9) 0.0202(9) -0.0015(7) -0.0013(7) 0.0017(8)
C4 0.0242(10) 0.0261(10) 0.0161(8) 0.0003(7) 0.0081(7) -0.0051(8)
C12 0.0192(9) 0.0221(9) 0.0139(8) 0.0009(7) 0.0026(7) 0.0063(8)
C13 0.0158(9) 0.0183(9) 0.0136(7) 0.0019(6) 0.0015(6) 0.0050(7)
C19 0.0160(9) 0.0186(9) 0.0182(8) 0.0021(7) 0.0038(7) -0.0037(8)
C25 0.0171(9) 0.0186(9) 0.0191(8) -0.0006(7) 0.0065(7) 0.0003(8)
C3 0.0311(11) 0.0207(10) 0.0163(8) 0.0038(7) 0.0050(8) -0.0048(8)
C6 0.0157(9) 0.0161(9) 0.0143(8) -0.0011(6) 0.0021(6) -0.0006(7)
C16 0.0323(11) 0.0229(10) 0.0147(8) -0.0023(7) -0.0008(7) 0.0090(9)
C20 0.0175(9) 0.0227(10) 0.0235(9) 0.0000(7) 0.0036(7) -0.0007(8)
C11 0.0184(9) 0.0302(11) 0.0172(8) 0.0038(7) 0.0071(7) 0.0041(8)
C10 0.0155(9) 0.0247(10) 0.0204(8) 0.0025(7) 0.0063(7) 0.0011(8)
C7 0.0205(10) 0.0234(10) 0.0215(9) 0.0040(7) 0.0068(7) 0.0050(8)
C14 0.0203(9) 0.0181(9) 0.0158(8) 0.0000(7) 0.0022(7) 0.0038(8)
C1 0.0176(9) 0.0155(9) 0.0138(7) -0.0006(6) 0.0032(6) -0.0017(7)
C18 0.0143(9) 0.0192(9) 0.0172(8) 0.0001(7) 0.0038(6) -0.0001(7)
C26 0.0184(9) 0.0247(10) 0.0237(9) -0.0002(8) 0.0037(7) -0.0011(8)
C5 0.0203(9) 0.0236(10) 0.0161(8) 0.0001(7) 0.0052(7) 0.0000(8)
C29 0.0282(11) 0.0247(11) 0.0308(10) 0.0065(8) 0.0039(8) 0.0060(9)
C17 0.0273(10) 0.0275(10) 0.0137(8) 0.0011(7) 0.0049(7) 0.0098(9)
C28 0.0340(12) 0.0188(10) 0.0339(11) 0.0032(8) 0.0149(9) 0.0006(9)
C27 0.0239(11) 0.0245(11) 0.0358(11) -0.0019(9) 0.0103(8) -0.0068(9)
C23 0.0306(11) 0.0363(12) 0.0188(9) 0.0012(8) 0.0010(8) -0.0016(10)
C9 0.0136(9) 0.0191(9) 0.0168(8) 0.0009(6) 0.0029(6) 0.0024(7)
C24 0.0234(10) 0.0289(11) 0.0184(9) -0.0001(8) 0.0041(7) 0.0016(9)
C21 0.0184(10) 0.0258(10) 0.0317(10) 0.0053(8) 0.0028(8) 0.0030(8)
C30 0.0185(10) 0.0243(10) 0.0285(10) 0.0029(8) 0.0018(8) 0.0007(8)
C22 0.0244(11) 0.0332(11) 0.0248(10) 0.0090(8) -0.0017(8) 0.0011(9)
O1 0.0164(6) 0.0181(7) 0.0195(6) -0.0016(5) 0.0035(5) -0.0021(5)
O2 0.0330(9) 0.0262(8) 0.0394(9) -0.0052(6) -0.0003(7) -0.0060(7)
C31 0.0200(10) 0.0208(10) 0.0306(10) 0.0000(8) 0.0052(8) -0.0036(8)
C32 0.0309(12) 0.0278(12) 0.0420(12) -0.0037(10) 0.0025(10) -0.0023(10)

loop_
_atom_type_symbol
_atom_type_description
_atom_type_scat_dispersion_real
_atom_type_scat_dispersion_imag
_atom_type_scat_source
C C 0.0033 0.0016 'International Tables Vol C Tables 4.2.6.8 and 6.1.1.4'
H H 0.0000 0.0000 'International Tables Vol C Tables 4.2.6.8 and 6.1.1.4'
N N 0.0061 0.0033 'International Tables Vol C Tables 4.2.6.8 and 6.1.1.4'
Cl Cl 0.1484 0.1585 'International Tables Vol C Tables 4.2.6.8 and 6.1.1.4'
Ni Ni 0.3393 1.1124 'International Tables Vol C Tables 4.2.6.8 and 6.1.1.4'
O O 0.0106 0.0060 'International Tables Vol C Tables 4.2.6.8 and 6.1.1.4'

loop_
_geom_angle_atom_site_label_1
_geom_angle_atom_site_label_2
_geom_angle_atom_site_label_3
_geom_angle
_geom_angle_site_symmetry_1
_geom_angle_site_symmetry_3
N1 Ni1 N2 79.26(6) . .
N1 Ni1 O1 89.35(6) . .
N2 Ni1 O1 91.31(6) . .
N1 Ni1 Cl2 171.13(5) . 3_767
N2 Ni1 Cl2 94.14(5) . 3_767
O1 Ni1 Cl2 84.85(4) . 3_767
N1 Ni1 Cl1 93.75(5) . .
N2 Ni1 Cl1 97.98(5) . .
O1 Ni1 Cl1 170.60(4) . .
Cl2 Ni1 Cl1 93.04(2) 3_767 .
N1 Ni1 Cl2 96.22(5) . .
N2 Ni1 Cl2 173.21(4) . .
O1 Ni1 Cl2 83.52(4) . .
Cl2 Ni1 Cl2 89.80(3) 3_767 .
Cl1 Ni1 Cl2 87.32(2) . .
Ni1 Cl2 Ni1 90.20(3) 3_767 .
C5 N1 C1 118.92(16) . .
C5 N1 Ni1 126.79(13) . .
C1 N1 Ni1 114.24(12) . .
C6 N2 C8 118.53(15) . .
C6 N2 Ni1 114.26(12) . .
C8 N2 Ni1 126.98(11) . .
C1 C2 C3 119.01(18) . .
C9 C8 C13 121.46(16) . .
C9 C8 N2 121.17(16) . .
C13 C8 N2 117.36(16) . .
C14 C15 C16 120.5(2) . .
C3 C4 C5 118.58(17) . .
C11 C12 C13 119.57(17) . .
C11 C12 C17 121.77(18) . .
C13 C12 C17 118.66(18) . .
C14 C13 C12 118.83(16) . .
C14 C13 C8 122.95(16) . .
C12 C13 C8 118.22(17) . .
C20 C19 C24 118.15(18) . .
C20 C19 C18 123.16(16) . .
C24 C19 C18 118.66(17) . .
C26 C25 C30 118.36(18) . .
C26 C25 C18 123.91(17) . .
C30 C25 C18 117.69(17) . .
C4 C3 C2 119.48(17) . .
N2 C6 C7 125.84(16) . .
N2 C6 C1 116.04(16) . .
C7 C6 C1 118.12(15) . .
C17 C16 C15 119.89(18) . .
C21 C20 C19 120.83(18) . .
C10 C11 C12 120.20(17) . .
C11 C10 C9 122.14(19) . .
C15 C14 C13 120.74(18) . .
N1 C1 C2 121.63(17) . .
N1 C1 C6 115.89(15) . .
C2 C1 C6 122.47(17) . .
C19 C18 C9 113.66(15) . .
C19 C18 C25 112.51(15) . .
C9 C18 C25 109.31(14) . .
C25 C26 C27 120.86(19) . .
N1 C5 C4 122.38(18) . .
C28 C29 C30 120.4(2) . .
C16 C17 C12 121.30(18) . .
C27 C28 C29 119.52(19) . .
C28 C27 C26 120.2(2) . .
C22 C23 C24 120.37(19) . .
C8 C9 C10 118.35(17) . .
C8 C9 C18 122.76(16) . .
C10 C9 C18 118.90(17) . .
C23 C24 C19 120.89(19) . .
C22 C21 C20 120.5(2) . .
C29 C30 C25 120.6(2) . .
C23 C22 C21 119.23(19) . .
C31 O1 Ni1 122.14(11) . .

loop_
_geom_bond_atom_site_label_1
_geom_bond_atom_site_label_2
_geom_bond_distance
_geom_bond_site_symmetry_2
Ni1 N1 2.0413(15) .
Ni1 N2 2.1095(16) .
Ni1 O1 2.1645(14) .
Ni1 Cl2 2.3696(6) 3_767
Ni1 Cl1 2.4166(6) .
Ni1 Cl2 2.4358(6) .
Cl2 Ni1 2.3696(6) 3_767
N1 C5 1.338(2) .
N1 C1 1.350(2) .
N2 C6 1.290(2) .
N2 C8 1.444(2) .
C2 C1 1.386(2) .
C2 C3 1.390(3) .
C8 C9 1.373(3) .
C8 C13 1.435(2) .
C15 C14 1.378(3) .
C15 C16 1.408(3) .
C4 C3 1.374(3) .
C4 C5 1.394(3) .
C12 C11 1.411(3) .
C12 C13 1.423(2) .
C12 C17 1.423(3) .
C13 C14 1.411(3) .
C19 C20 1.391(3) .
C19 C24 1.398(3) .
C19 C18 1.523(3) .
C25 C26 1.382(3) .
C25 C30 1.399(3) .
C25 C18 1.533(3) .
C6 C7 1.490(3) .
C6 C1 1.491(2) .
C16 C17 1.361(3) .
C20 C21 1.391(3) .
C11 C10 1.359(3) .
C10 C9 1.424(2) .
C18 C9 1.525(2) .
C26 C27 1.395(3) .
C29 C28 1.384(3) .
C29 C30 1.385(3) .
C28 C27 1.377(3) .
C23 C22 1.385(3) .
C23 C24 1.390(3) .
C21 C22 1.385(3) .
O1 C31 1.437(2) .
O2 C32 1.415(3) .

loop_
_platon_squeeze_void_nr
_platon_squeeze_void_average_x
_platon_squeeze_void_average_y
_platon_squeeze_void_average_z
_platon_squeeze_void_volume
_platon_squeeze_void_count_electrons
1 0.766 0.204 0.728 57.5 14.8
2 0.954 0.115 0.855 9.0 -1.1
3 0.766 0.296 0.228 57.3 14.9
4 0.954 0.385 0.355 9.1 -1.2
5 0.234 0.704 0.772 57.9 14.2
6 0.046 0.615 0.645 8.6 -1.1
7 0.234 0.796 0.272 57.7 14.2
8 0.046 0.884 0.145 8.7 -1.1
